data_1567517
loop_
_publ_author_name
'Tang, Jia'
'Matsuda, Yudai'

_publ_section_title
;
 Discovery of branching meroterpenoid biosynthetic pathways in Aspergillus
 insuetus: involvement of two terpene cyclases with distinct cyclization
 modes
;
_journal_name_full 'Chemical Science'
_journal_paper_doi 10.1039/D2SC02994D
_journal_year 2022
_chemical_absolute_configuration ad
_chemical_formula_sum 'C26 H34 O5'
_chemical_formula_weight 426.53
_chemical_name_common 'insuetusin A4'
_space_group_crystal_system orthorhombic
_space_group_IT_number 19
_space_group_name_Hall 'P 2ac 2ab'
_space_group_name_H-M_alt 'P 21 21 21'
_atom_sites_solution_hydrogens geom
_audit_creation_method SHELXL-2016/6
_audit_update_record
;
2022-05-25 deposited with the CCDC.	2022-08-17 downloaded from the CCDC.
;
_cell_angle_alpha 90
_cell_angle_beta 90
_cell_angle_gamma 90
_cell_formula_units_Z 4
_cell_length_a 8.3273(2)
_cell_length_b 13.7746(3)
_cell_length_c 19.8852(5)
_cell_measurement_reflns_used 9931
_cell_measurement_temperature 173(2)
_cell_measurement_theta_max 74.63
_cell_measurement_theta_min 3.90
_cell_volume 2280.94(9)
_computing_cell_refinement 'Bruker Saint'
_computing_data_collection 'Bruker Apex3'
_computing_data_reduction 'Bruker Saint'
_computing_structure_refinement 'SHELXL-2016/6 (Sheldrick, 2016)'
_computing_structure_solution 'SHELXT 2014/5 (Sheldrick, 2014)'
_diffrn_ambient_temperature 173(2)
_diffrn_measured_fraction_theta_full 1.000
_diffrn_measured_fraction_theta_max 0.998
_diffrn_measurement_device_type 'Bruker D8 Venture Photon II'
_diffrn_measurement_method 'phi and omega scans'
_diffrn_radiation_type CuK\a
_diffrn_radiation_wavelength 1.54178
_diffrn_reflns_av_R_equivalents 0.0522
_diffrn_reflns_av_unetI/netI 0.0476
_diffrn_reflns_Laue_measured_fraction_full 1.000
_diffrn_reflns_Laue_measured_fraction_max 0.998
_diffrn_reflns_limit_h_max 10
_diffrn_reflns_limit_h_min -9
_diffrn_reflns_limit_k_max 17
_diffrn_reflns_limit_k_min -17
_diffrn_reflns_limit_l_max 24
_diffrn_reflns_limit_l_min -24
_diffrn_reflns_number 19263
_diffrn_reflns_point_group_measured_fraction_full 0.997
_diffrn_reflns_point_group_measured_fraction_max 0.993
_diffrn_reflns_theta_full 67.679
_diffrn_reflns_theta_max 74.668
_diffrn_reflns_theta_min 3.904
_diffrn_source 'micro focus'
_exptl_absorpt_coefficient_mu 0.680
_exptl_absorpt_correction_T_max 0.7538
_exptl_absorpt_correction_T_min 0.5645
_exptl_absorpt_correction_type multi-scan
_exptl_absorpt_process_details
;
 SADABS 2016/2: Krause, L., Herbst-Irmer, R., Sheldrick G.M. & Stalke D.,
 J. Appl. Cryst. 48 (2015) 3-10
;
_exptl_crystal_colour colourless
_exptl_crystal_density_diffrn 1.242
_exptl_crystal_description irregular
_exptl_crystal_F_000 920
_exptl_crystal_size_max 0.21
_exptl_crystal_size_mid 0.13
_exptl_crystal_size_min 0.04
_refine_diff_density_max 0.251
_refine_diff_density_min -0.247
_refine_diff_density_rms 0.046
_refine_ls_abs_structure_details
;
 Flack x determined using 1710 quotients [(I+)-(I-)]/[(I+)+(I-)]
 (Parsons, Flack and Wagner, Acta Cryst. B69 (2013) 249-259).
;
_refine_ls_abs_structure_Flack 0.02(11)
_refine_ls_extinction_method none
_refine_ls_goodness_of_fit_ref 1.077
_refine_ls_hydrogen_treatment constr
_refine_ls_matrix_type full
_refine_ls_number_parameters 288
_refine_ls_number_reflns 4642
_refine_ls_number_restraints 0
_refine_ls_restrained_S_all 1.077
_refine_ls_R_factor_all 0.0472
_refine_ls_R_factor_gt 0.0438
_refine_ls_shift/su_max 0.000
_refine_ls_shift/su_mean 0.000
_refine_ls_structure_factor_coef Fsqd
_refine_ls_weighting_details 'w=1/[\s^2^(Fo^2^)+(0.0682P)^2^+0.2979P] where P=(Fo^2^+2Fc^2^)/3'
_refine_ls_weighting_scheme calc
_refine_ls_wR_factor_gt 0.1188
_refine_ls_wR_factor_ref 0.1217
_reflns_Friedel_coverage 0.744
_reflns_Friedel_fraction_full 0.994
_reflns_Friedel_fraction_max 0.985
_reflns_number_gt 4283
_reflns_number_total 4642
_reflns_threshold_expression 'I > 2\s(I)'
_cod_data_source_file d2sc02994d2.cif
_cod_data_source_block 1_a_CCDC1
_cod_database_code 1567517
_shelx_shelxl_version_number 2016/6
_shelx_space_group_comment
;
The symmetry employed for this shelxl refinement is uniquely defined
by the following loop, which should always be used as a source of
symmetry information in preference to the above space-group names.
They are only intended as comments.
;

loop_
_space_group_symop_operation_xyz
'x, y, z'
'-x+1/2, -y, z+1/2'
'-x, y+1/2, -z+1/2'
'x+1/2, -y+1/2, -z'

loop_
_atom_site_label
_atom_site_type_symbol
_atom_site_fract_x
_atom_site_fract_y
_atom_site_fract_z
_atom_site_U_iso_or_equiv
_atom_site_adp_type
_atom_site_occupancy
_atom_site_site_symmetry_order
_atom_site_calc_flag
_atom_site_refinement_flags_posn
_atom_site_refinement_flags_adp
_atom_site_refinement_flags_occupancy
_atom_site_disorder_assembly
_atom_site_disorder_group
O1 O 0.2553(3) 0.04355(13) 0.64394(11) 0.0487(5) Uani 1 1 d . . . . .
O2 O 0.1571(4) 0.12737(17) 0.55788(13) 0.0708(8) Uani 1 1 d . . . . .
O3 O 0.6453(2) 0.29170(16) 0.76021(9) 0.0442(5) Uani 1 1 d . . . . .
O4 O 0.1330(3) 0.23042(15) 0.71223(11) 0.0468(5) Uani 1 1 d . . . . .
O5 O -0.0201(3) 0.6456(3) 0.45375(14) 0.0838(10) Uani 1 1 d . . . . .
C1 C 0.1630(5) -0.0405(2) 0.62398(17) 0.0541(8) Uani 1 1 d . . . . .
H1A H 0.177036 -0.092246 0.657308 0.081 Uiso 1 1 calc R U . . .
H1B H 0.200272 -0.063310 0.579975 0.081 Uiso 1 1 calc R U . . .
H1C H 0.049144 -0.023029 0.621120 0.081 Uiso 1 1 calc R U . . .
C2 C 0.2398(4) 0.12225(17) 0.60718(13) 0.0391(6) Uani 1 1 d . . . . .
C3 C 0.3412(3) 0.20242(16) 0.63534(12) 0.0329(5) Uani 1 1 d . . . . .
C4 C 0.4838(3) 0.22705(16) 0.60967(12) 0.0328(5) Uani 1 1 d . . . . .
C5 C 0.5850(3) 0.30633(17) 0.64234(12) 0.0301(5) Uani 1 1 d . . . . .
C6 C 0.5442(3) 0.30576(17) 0.71717(12) 0.0305(5) Uani 1 1 d . . . . .
C7 C 0.3700(3) 0.32544(17) 0.73307(11) 0.0293(5) Uani 1 1 d . . . . .
C8 C 0.2688(3) 0.25126(17) 0.69444(12) 0.0322(5) Uani 1 1 d . . . . .
C9 C 0.5342(3) 0.40691(16) 0.61326(11) 0.0284(5) Uani 1 1 d . . . . .
H9A H 0.608238 0.457132 0.630769 0.034 Uiso 1 1 calc R U . . .
H9B H 0.546131 0.405275 0.563741 0.034 Uiso 1 1 calc R U . . .
C10 C 0.3625(3) 0.43624(15) 0.63027(10) 0.0230(4) Uani 1 1 d . . . . .
H10 H 0.293445 0.383250 0.611697 0.028 Uiso 1 1 calc R U . . .
C11 C 0.3049(3) 0.53156(15) 0.59393(11) 0.0256(4) Uani 1 1 d . . . . .
C12 C 0.3150(3) 0.51633(17) 0.51866(12) 0.0331(5) Uani 1 1 d . . . . .
H12 H 0.400950 0.478539 0.501293 0.040 Uiso 1 1 calc R U . . .
C13 C 0.2087(4) 0.55358(18) 0.47557(12) 0.0378(6) Uani 1 1 d . . . . .
H13 H 0.225305 0.543140 0.428858 0.045 Uiso 1 1 calc R U . . .
C14 C 0.0684(4) 0.6094(2) 0.49626(14) 0.0417(6) Uani 1 1 d . . . . .
C15 C 0.0324(3) 0.62218(17) 0.57099(13) 0.0333(5) Uani 1 1 d . . . . .
C16 C 0.1263(3) 0.54557(15) 0.61266(11) 0.0260(4) Uani 1 1 d . . . . .
H16 H 0.074318 0.482254 0.601205 0.031 Uiso 1 1 calc R U . . .
C17 C 0.1062(3) 0.55509(19) 0.68878(12) 0.0343(5) Uani 1 1 d . . . . .
H17A H 0.171197 0.610328 0.705339 0.041 Uiso 1 1 calc R U . . .
H17B H -0.007768 0.568242 0.699580 0.041 Uiso 1 1 calc R U . . .
C18 C 0.1597(3) 0.46198(19) 0.72368(11) 0.0333(5) Uani 1 1 d . . . . .
H18A H 0.088287 0.408246 0.709614 0.040 Uiso 1 1 calc R U . . .
H18B H 0.147882 0.470197 0.772893 0.040 Uiso 1 1 calc R U . . .
C19 C 0.3339(3) 0.43421(16) 0.70796(10) 0.0274(5) Uani 1 1 d . . . . .
C20 C 0.5486(5) 0.1816(2) 0.54670(16) 0.0532(8) Uani 1 1 d . . . . .
H20A H 0.648965 0.147453 0.556958 0.080 Uiso 1 1 calc R U . . .
H20B H 0.569286 0.232213 0.513184 0.080 Uiso 1 1 calc R U . . .
H20C H 0.470026 0.135328 0.528831 0.080 Uiso 1 1 calc R U . . .
C21 C 0.7645(3) 0.2919(2) 0.63190(16) 0.0448(6) Uani 1 1 d . . . . .
H21A H 0.823762 0.341619 0.656929 0.067 Uiso 1 1 calc R U . . .
H21B H 0.789777 0.297307 0.583908 0.067 Uiso 1 1 calc R U . . .
H21C H 0.795674 0.227390 0.648134 0.067 Uiso 1 1 calc R U . . .
C22 C 0.3356(4) 0.3108(2) 0.80809(12) 0.0441(6) Uani 1 1 d . . . . .
H22A H 0.225594 0.331499 0.818058 0.066 Uiso 1 1 calc R U . . .
H22B H 0.411270 0.349458 0.834676 0.066 Uiso 1 1 calc R U . . .
H22C H 0.348009 0.241963 0.819499 0.066 Uiso 1 1 calc R U . . .
C23 C 0.4128(3) 0.62001(17) 0.60858(14) 0.0352(5) Uani 1 1 d . . . . .
H23A H 0.402131 0.667374 0.572080 0.053 Uiso 1 1 calc R U . . .
H23B H 0.524916 0.598899 0.611868 0.053 Uiso 1 1 calc R U . . .
H23C H 0.379956 0.649980 0.651108 0.053 Uiso 1 1 calc R U . . .
C24 C 0.0702(4) 0.72824(19) 0.5902(2) 0.0527(8) Uani 1 1 d . . . . .
H24A H 0.054619 0.737021 0.638662 0.079 Uiso 1 1 calc R U . . .
H24B H -0.001729 0.771938 0.565621 0.079 Uiso 1 1 calc R U . . .
H24C H 0.181888 0.743133 0.578509 0.079 Uiso 1 1 calc R U . . .
C25 C -0.1474(3) 0.6058(2) 0.57953(15) 0.0416(6) Uani 1 1 d . . . . .
H25A H -0.177542 0.617372 0.626488 0.062 Uiso 1 1 calc R U . . .
H25B H -0.173929 0.538731 0.567268 0.062 Uiso 1 1 calc R U . . .
H25C H -0.206476 0.650591 0.550327 0.062 Uiso 1 1 calc R U . . .
C26 C 0.4467(3) 0.50257(19) 0.74706(13) 0.0379(6) Uani 1 1 d . . . . .
H26A H 0.416077 0.570126 0.738452 0.057 Uiso 1 1 calc R U . . .
H26B H 0.557667 0.492077 0.732282 0.057 Uiso 1 1 calc R U . . .
H26C H 0.438257 0.488995 0.795304 0.057 Uiso 1 1 calc R U . . .

loop_
_atom_site_aniso_label
_atom_site_aniso_U_11
_atom_site_aniso_U_22
_atom_site_aniso_U_33
_atom_site_aniso_U_23
_atom_site_aniso_U_13
_atom_site_aniso_U_12
O1 0.0649(13) 0.0233(8) 0.0578(11) 0.0078(8) -0.0256(10) -0.0095(9)
O2 0.104(2) 0.0500(12) 0.0584(13) 0.0160(11) -0.0476(14) -0.0261(14)
O3 0.0405(10) 0.0521(11) 0.0401(9) 0.0066(8) -0.0127(8) 0.0035(9)
O4 0.0361(9) 0.0411(10) 0.0634(12) 0.0042(9) 0.0064(9) -0.0095(8)
O5 0.0619(16) 0.133(3) 0.0570(14) 0.0451(16) 0.0049(12) 0.0386(18)
C1 0.070(2) 0.0286(13) 0.0640(18) 0.0045(12) -0.0157(16) -0.0157(14)
C2 0.0532(15) 0.0256(11) 0.0385(12) 0.0018(10) -0.0134(11) -0.0041(11)
C3 0.0439(14) 0.0219(10) 0.0328(11) 0.0037(8) -0.0086(10) 0.0012(10)
C4 0.0468(14) 0.0200(10) 0.0318(11) 0.0025(9) -0.0015(10) 0.0042(10)
C5 0.0318(11) 0.0263(11) 0.0321(11) 0.0019(9) 0.0015(9) 0.0034(9)
C6 0.0344(12) 0.0266(11) 0.0304(10) 0.0032(9) -0.0051(9) 0.0004(9)
C7 0.0335(11) 0.0309(11) 0.0235(10) 0.0023(8) -0.0015(9) -0.0002(9)
C8 0.0362(12) 0.0259(10) 0.0343(11) 0.0077(9) -0.0024(10) -0.0023(10)
C9 0.0302(11) 0.0236(10) 0.0314(10) 0.0017(8) 0.0046(9) -0.0010(9)
C10 0.0271(10) 0.0181(9) 0.0238(9) -0.0019(7) 0.0016(8) -0.0019(8)
C11 0.0305(11) 0.0184(9) 0.0279(10) -0.0009(8) 0.0036(8) -0.0011(8)
C12 0.0426(13) 0.0264(10) 0.0302(11) 0.0033(9) 0.0089(10) 0.0039(10)
C13 0.0518(16) 0.0307(11) 0.0308(11) 0.0053(10) 0.0012(11) 0.0027(11)
C14 0.0419(14) 0.0396(13) 0.0436(13) 0.0178(12) -0.0004(11) 0.0002(12)
C15 0.0315(12) 0.0249(10) 0.0434(13) 0.0062(10) 0.0023(10) 0.0009(9)
C16 0.0280(11) 0.0180(9) 0.0320(10) -0.0007(8) 0.0018(9) -0.0027(8)
C17 0.0352(13) 0.0336(12) 0.0339(11) -0.0038(10) 0.0084(9) 0.0041(10)
C18 0.0359(12) 0.0367(12) 0.0273(10) 0.0003(9) 0.0072(9) 0.0031(10)
C19 0.0331(11) 0.0267(10) 0.0225(9) -0.0033(8) 0.0009(8) -0.0015(9)
C20 0.079(2) 0.0332(13) 0.0476(15) -0.0080(12) 0.0121(15) 0.0053(14)
C21 0.0319(13) 0.0470(15) 0.0555(15) 0.0076(13) 0.0074(11) 0.0076(12)
C22 0.0521(16) 0.0541(16) 0.0261(11) 0.0077(11) 0.0021(11) 0.0050(14)
C23 0.0313(11) 0.0222(10) 0.0521(14) -0.0008(10) 0.0021(10) -0.0044(9)
C24 0.0453(15) 0.0240(12) 0.089(2) 0.0035(13) -0.0050(15) 0.0003(11)
C25 0.0315(13) 0.0394(13) 0.0537(15) 0.0094(12) -0.0004(11) 0.0003(11)
C26 0.0450(14) 0.0342(12) 0.0345(11) -0.0096(10) -0.0072(11) -0.0028(11)

loop_
_atom_type_symbol
_atom_type_description
_atom_type_scat_dispersion_real
_atom_type_scat_dispersion_imag
_atom_type_scat_source
C C 0.0181 0.0091 'International Tables Vol C Tables 4.2.6.8 and 6.1.1.4'
H H 0.0000 0.0000 'International Tables Vol C Tables 4.2.6.8 and 6.1.1.4'
O O 0.0492 0.0322 'International Tables Vol C Tables 4.2.6.8 and 6.1.1.4'

loop_
_geom_angle_atom_site_label_1
_geom_angle_atom_site_label_2
_geom_angle_atom_site_label_3
_geom_angle
_geom_angle_site_symmetry_1
_geom_angle_site_symmetry_3
_geom_angle_publ_flag
C2 O1 C1 117.1(2) . . ?
O1 C1 H1A 109.5 . . ?
O1 C1 H1B 109.5 . . ?
H1A C1 H1B 109.5 . . ?
O1 C1 H1C 109.5 . . ?
H1A C1 H1C 109.5 . . ?
H1B C1 H1C 109.5 . . ?
O2 C2 O1 124.0(2) . . ?
O2 C2 C3 125.8(2) . . ?
O1 C2 C3 110.2(2) . . ?
C4 C3 C8 123.3(2) . . ?
C4 C3 C2 123.0(2) . . ?
C8 C3 C2 113.7(2) . . ?
C3 C4 C20 122.2(3) . . ?
C3 C4 C5 120.7(2) . . ?
C20 C4 C5 117.1(3) . . ?
C21 C5 C4 113.0(2) . . ?
C21 C5 C6 110.5(2) . . ?
C4 C5 C6 106.78(19) . . ?
C21 C5 C9 109.4(2) . . ?
C4 C5 C9 109.16(19) . . ?
C6 C5 C9 107.80(18) . . ?
O3 C6 C7 123.1(2) . . ?
O3 C6 C5 122.2(2) . . ?
C7 C6 C5 114.65(19) . . ?
C6 C7 C8 107.7(2) . . ?
C6 C7 C22 111.1(2) . . ?
C8 C7 C22 107.3(2) . . ?
C6 C7 C19 106.38(19) . . ?
C8 C7 C19 111.29(18) . . ?
C22 C7 C19 113.0(2) . . ?
O4 C8 C3 120.0(2) . . ?
O4 C8 C7 121.5(2) . . ?
C3 C8 C7 118.5(2) . . ?
C10 C9 C5 114.07(18) . . ?
C10 C9 H9A 108.7 . . ?
C5 C9 H9A 108.7 . . ?
C10 C9 H9B 108.7 . . ?
C5 C9 H9B 108.7 . . ?
H9A C9 H9B 107.6 . . ?
C9 C10 C19 110.95(18) . . ?
C9 C10 C11 113.91(18) . . ?
C19 C10 C11 114.98(17) . . ?
C9 C10 H10 105.3 . . ?
C19 C10 H10 105.3 . . ?
C11 C10 H10 105.3 . . ?
C12 C11 C23 105.31(19) . . ?
C12 C11 C16 108.00(19) . . ?
C23 C11 C16 114.63(18) . . ?
C12 C11 C10 108.75(17) . . ?
C23 C11 C10 113.27(19) . . ?
C16 C11 C10 106.67(17) . . ?
C13 C12 C11 123.0(2) . . ?
C13 C12 H12 118.5 . . ?
C11 C12 H12 118.5 . . ?
C12 C13 C14 123.6(2) . . ?
C12 C13 H13 118.2 . . ?
C14 C13 H13 118.2 . . ?
O5 C14 C13 120.1(3) . . ?
O5 C14 C15 120.4(3) . . ?
C13 C14 C15 119.6(2) . . ?
C25 C15 C14 106.5(2) . . ?
C25 C15 C24 108.3(2) . . ?
C14 C15 C24 108.1(2) . . ?
C25 C15 C16 109.5(2) . . ?
C14 C15 C16 110.0(2) . . ?
C24 C15 C16 114.1(2) . . ?
C17 C16 C11 110.78(19) . . ?
C17 C16 C15 114.52(19) . . ?
C11 C16 C15 116.16(19) . . ?
C17 C16 H16 104.7 . . ?
C11 C16 H16 104.7 . . ?
C15 C16 H16 104.7 . . ?
C18 C17 C16 110.28(19) . . ?
C18 C17 H17A 109.6 . . ?
C16 C17 H17A 109.6 . . ?
C18 C17 H17B 109.6 . . ?
C16 C17 H17B 109.6 . . ?
H17A C17 H17B 108.1 . . ?
C17 C18 C19 113.2(2) . . ?
C17 C18 H18A 108.9 . . ?
C19 C18 H18A 108.9 . . ?
C17 C18 H18B 108.9 . . ?
C19 C18 H18B 108.9 . . ?
H18A C18 H18B 107.8 . . ?
C18 C19 C26 108.77(19) . . ?
C18 C19 C10 109.96(18) . . ?
C26 C19 C10 113.25(19) . . ?
C18 C19 C7 110.27(18) . . ?
C26 C19 C7 107.39(19) . . ?
C10 C19 C7 107.16(16) . . ?
C4 C20 H20A 109.5 . . ?
C4 C20 H20B 109.5 . . ?
H20A C20 H20B 109.5 . . ?
C4 C20 H20C 109.5 . . ?
H20A C20 H20C 109.5 . . ?
H20B C20 H20C 109.5 . . ?
C5 C21 H21A 109.5 . . ?
C5 C21 H21B 109.5 . . ?
H21A C21 H21B 109.5 . . ?
C5 C21 H21C 109.5 . . ?
H21A C21 H21C 109.5 . . ?
H21B C21 H21C 109.5 . . ?
C7 C22 H22A 109.5 . . ?
C7 C22 H22B 109.5 . . ?
H22A C22 H22B 109.5 . . ?
C7 C22 H22C 109.5 . . ?
H22A C22 H22C 109.5 . . ?
H22B C22 H22C 109.5 . . ?
C11 C23 H23A 109.5 . . ?
C11 C23 H23B 109.5 . . ?
H23A C23 H23B 109.5 . . ?
C11 C23 H23C 109.5 . . ?
H23A C23 H23C 109.5 . . ?
H23B C23 H23C 109.5 . . ?
C15 C24 H24A 109.5 . . ?
C15 C24 H24B 109.5 . . ?
H24A C24 H24B 109.5 . . ?
C15 C24 H24C 109.5 . . ?
H24A C24 H24C 109.5 . . ?
H24B C24 H24C 109.5 . . ?
C15 C25 H25A 109.5 . . ?
C15 C25 H25B 109.5 . . ?
H25A C25 H25B 109.5 . . ?
C15 C25 H25C 109.5 . . ?
H25A C25 H25C 109.5 . . ?
H25B C25 H25C 109.5 . . ?
C19 C26 H26A 109.5 . . ?
C19 C26 H26B 109.5 . . ?
H26A C26 H26B 109.5 . . ?
C19 C26 H26C 109.5 . . ?
H26A C26 H26C 109.5 . . ?
H26B C26 H26C 109.5 . . ?

loop_
_geom_bond_atom_site_label_1
_geom_bond_atom_site_label_2
_geom_bond_distance
_geom_bond_site_symmetry_2
_geom_bond_publ_flag
O1 C2 1.314(3) . ?
O1 C1 1.446(3) . ?
O2 C2 1.200(3) . ?
O3 C6 1.216(3) . ?
O4 C8 1.219(3) . ?
O5 C14 1.228(4) . ?
C1 H1A 0.9800 . ?
C1 H1B 0.9800 . ?
C1 H1C 0.9800 . ?
C2 C3 1.499(3) . ?
C3 C4 1.336(4) . ?
C3 C8 1.483(4) . ?
C4 C20 1.501(4) . ?
C4 C5 1.525(3) . ?
C5 C21 1.523(4) . ?
C5 C6 1.526(3) . ?
C5 C9 1.560(3) . ?
C6 C7 1.509(3) . ?
C7 C8 1.531(3) . ?
C7 C22 1.532(3) . ?
C7 C19 1.608(3) . ?
C9 C10 1.523(3) . ?
C9 H9A 0.9900 . ?
C9 H9B 0.9900 . ?
C10 C19 1.564(3) . ?
C10 C11 1.574(3) . ?
C10 H10 1.0000 . ?
C11 C12 1.514(3) . ?
C11 C23 1.542(3) . ?
C11 C16 1.545(3) . ?
C12 C13 1.335(4) . ?
C12 H12 0.9500 . ?
C13 C14 1.457(4) . ?
C13 H13 0.9500 . ?
C14 C15 1.526(4) . ?
C15 C25 1.524(4) . ?
C15 C24 1.543(4) . ?
C15 C16 1.553(3) . ?
C16 C17 1.529(3) . ?
C16 H16 1.0000 . ?
C17 C18 1.525(4) . ?
C17 H17A 0.9900 . ?
C17 H17B 0.9900 . ?
C18 C19 1.532(3) . ?
C18 H18A 0.9900 . ?
C18 H18B 0.9900 . ?
C19 C26 1.541(3) . ?
C20 H20A 0.9800 . ?
C20 H20B 0.9800 . ?
C20 H20C 0.9800 . ?
C21 H21A 0.9800 . ?
C21 H21B 0.9800 . ?
C21 H21C 0.9800 . ?
C22 H22A 0.9800 . ?
C22 H22B 0.9800 . ?
C22 H22C 0.9800 . ?
C23 H23A 0.9800 . ?
C23 H23B 0.9800 . ?
C23 H23C 0.9800 . ?
C24 H24A 0.9800 . ?
C24 H24B 0.9800 . ?
C24 H24C 0.9800 . ?
C25 H25A 0.9800 . ?
C25 H25B 0.9800 . ?
C25 H25C 0.9800 . ?
C26 H26A 0.9800 . ?
C26 H26B 0.9800 . ?
C26 H26C 0.9800 . ?
